data_1549790
loop_
_publ_author_name
'Faizova, Radmila'
'White, Sarah'
'Scopelliti, Rosario'
'Mazzanti, Marinella'

_publ_section_title
;
 The effect of iron binding on uranyl(v) stability.
;
_journal_issue 38
_journal_name_full 'Chemical science'
_journal_page_first 7520
_journal_page_last 7527
_journal_paper_doi 10.1039/c8sc02099j
_journal_volume 9
_journal_year 2018
_chemical_formula_moiety 'C99 H99 Fe3 N17 O10 U2, 2(I)'
_chemical_formula_sum 'C99 H99 Fe3 I2 N17 O10 U2'
_chemical_formula_weight 2584.36
_space_group_crystal_system triclinic
_space_group_IT_number 2
_space_group_name_Hall '-P 1'
_space_group_name_H-M_alt 'P -1'
_symmetry_space_group_name_Hall '-P 1'
_symmetry_space_group_name_H-M 'P -1'
_atom_sites_solution_hydrogens geom
_atom_sites_solution_primary direct
_atom_sites_solution_secondary difmap
_audit_creation_method SHELXL-2018/3
_audit_update_record
;
2018-05-09 deposited with the CCDC.
2018-08-01 downloaded from the CCDC.
;
_cell_angle_alpha 99.7615(17)
_cell_angle_beta 95.7326(16)
_cell_angle_gamma 98.8026(16)
_cell_formula_units_Z 2
_cell_length_a 13.7743(3)
_cell_length_b 21.1783(4)
_cell_length_c 24.4520(5)
_cell_measurement_reflns_used 27599
_cell_measurement_temperature 140.00(10)
_cell_measurement_theta_max 75.8220
_cell_measurement_theta_min 3.8820
_cell_volume 6888.7(3)
_computing_cell_refinement 'CrysAlisPro 1.171.38.43 (Rigaku OD, 2015)'
_computing_data_collection 'CrysAlisPro 1.171.38.43 (Rigaku OD, 2015)'
_computing_data_reduction 'CrysAlisPro 1.171.38.43 (Rigaku OD, 2015)'
_computing_molecular_graphics 'Mercury 3.10 (CCDC, 2017)'
_computing_publication_material 'CIFTab (Sheldrick, 2015)'
_computing_structure_refinement 'SHELXL-2018/3 (Sheldrick, 2018)'
_computing_structure_solution 'SHELXT (Sheldrick, 2015)'
_diffrn_ambient_environment N~2~
_diffrn_ambient_temperature 140.00(10)
_diffrn_detector 'CCD plate'
_diffrn_detector_area_resol_mean 5.1333
_diffrn_detector_type Atlas
_diffrn_measured_fraction_theta_full 1.000
_diffrn_measured_fraction_theta_max 0.970
_diffrn_measurement_details
;
List of Runs (angles in degrees, time in seconds):

  # Type    Start    End  Width  t~exp~   \w     \q     \k     \f   Frames
#--------------------------------------------------------------------------
  1  \w     22.00  64.00   1.00    1.82    --   42.26  37.00 -90.00   42
  2  \w    126.00 163.00   1.00    7.28    --  110.51  61.00-150.00   37
  3  \w     84.00 175.00   1.00    7.28    --  110.51  30.00-180.00   91
  4  \w     92.00 134.00   1.00    7.28    --  110.51 -45.00-120.00   42
  5  \w     85.00 163.00   1.00    7.28    --  110.51  30.00 -90.00   78
  6  \w     81.00 122.00   1.00    7.28    --  110.51  61.00-150.00   41
  7  \w     37.00  65.00   1.00    7.28    --  110.51 -45.00-120.00   28
  8  \w     38.00 120.00   1.00    7.28    --  110.51-125.00   0.00   82
  9  \w     97.00 122.00   1.00    7.28    --  110.51-127.00 -88.00   25
 10  \w     63.00 134.00   1.00    7.28    --  110.51 -61.00  60.00   71
 11  \w     66.00 140.00   1.00    7.28    --  110.51 -77.00 150.00   74
 12  \w     85.00 178.00   1.00    7.28    --  110.51  45.00 120.00   93
 13  \w    105.00 175.00   1.00    7.28    --  110.51 143.00 157.00   70
 14  \w     39.00  81.00   1.00    1.82    --   42.26 -99.00   0.00   42
 15  \w     30.00 108.00   1.00    7.28    --  110.51 -94.00  90.00   78
 16  \w     49.00  91.00   1.00    7.28    --  110.51-125.00  60.00   42
 17  \w      1.00  51.00   1.00    1.82    --   42.26 -99.00 -60.00   50
 18  \w    -95.00  -8.00   1.00    1.82    --  -42.26 125.00 120.00   87
 19  \w   -112.00 -17.00   1.00    1.82    --  -42.26 -77.00   0.00   95
 20  \w   -117.00 -26.00   1.00    1.82    --  -42.26 -37.00  60.00   91
;
_diffrn_measurement_device 'four-circle diffractometer'
_diffrn_measurement_device_type 'SuperNova, Dual, Cu at zero, Atlas'
_diffrn_measurement_method '\w scans'
_diffrn_radiation_monochromator mirror
_diffrn_radiation_probe x-ray
_diffrn_radiation_type 'Cu K\a'
_diffrn_radiation_wavelength 1.54184
_diffrn_reflns_av_R_equivalents 0.0443
_diffrn_reflns_av_unetI/netI 0.0586
_diffrn_reflns_Laue_measured_fraction_full 1.000
_diffrn_reflns_Laue_measured_fraction_max 0.970
_diffrn_reflns_limit_h_max 17
_diffrn_reflns_limit_h_min -12
_diffrn_reflns_limit_k_max 26
_diffrn_reflns_limit_k_min -23
_diffrn_reflns_limit_l_max 26
_diffrn_reflns_limit_l_min -30
_diffrn_reflns_number 53233
_diffrn_reflns_point_group_measured_fraction_full 1.000
_diffrn_reflns_point_group_measured_fraction_max 0.970
_diffrn_reflns_theta_full 67.679
_diffrn_reflns_theta_max 76.188
_diffrn_reflns_theta_min 3.274
_diffrn_source 'micro-focus sealed X-ray tube'
_diffrn_source_type 'SuperNova (Cu) X-ray Source'
_exptl_absorpt_coefficient_mu 12.901
_exptl_absorpt_correction_T_max 0.816
_exptl_absorpt_correction_T_min 0.503
_exptl_absorpt_correction_type gaussian
_exptl_absorpt_process_details
;
CrysAlisPro 1.171.38.43 (Rigaku Oxford Diffraction, 2015)
Numerical absorption correction based on gaussian integration over
a multifaceted crystal model.
Empirical absorption correction using spherical harmonics,
 implemented in SCALE3 ABSPACK scaling algorithm.
;
_exptl_crystal_colour 'clear intense red'
_exptl_crystal_density_diffrn 1.246
_exptl_crystal_description plate
_exptl_crystal_F_000 2520
_exptl_crystal_size_max 0.350
_exptl_crystal_size_mid 0.241
_exptl_crystal_size_min 0.087
_refine_diff_density_max 5.508
_refine_diff_density_min -2.564
_refine_diff_density_rms 0.194
_refine_ls_extinction_expression Fc^*^=kFc[1+0.001xFc^2^\l^3^/sin(2\q)]^-1/4^
_refine_ls_extinction_method 'SHELXL-2018/3 (Sheldrick 2018)'
_refine_ls_goodness_of_fit_ref 1.036
_refine_ls_hydrogen_treatment constr
_refine_ls_matrix_type full
_refine_ls_number_parameters 1199
_refine_ls_number_reflns 27994
_refine_ls_number_restraints 0
_refine_ls_restrained_S_all 1.036
_refine_ls_R_factor_all 0.0609
_refine_ls_R_factor_gt 0.0558
_refine_ls_shift/su_max 0.002
_refine_ls_shift/su_mean 0.000
_refine_ls_structure_factor_coef Fsqd
_refine_ls_weighting_details 'w=1/[\s^2^(Fo^2^)+(0.0864P)^2^+23.0602P] where P=(Fo^2^+2Fc^2^)/3'
_refine_ls_weighting_scheme calc
_refine_ls_wR_factor_gt 0.1438
_refine_ls_wR_factor_ref 0.1480
_reflns_Friedel_coverage 0.000
_reflns_number_gt 24816
_reflns_number_total 27994
_reflns_threshold_expression 'I > 2\s(I)'
_cod_data_source_file c8sc02099j2.cif
_cod_data_source_block sw76
_cod_depositor_comments 'Adding full bibliography for 1549786--1549792.cif.'
_cod_original_cell_volume 6888.8(2)
_cod_database_code 1549790
_shelx_shelxl_version_number 2018/3
_shelx_space_group_comment
;
The symmetry employed for this shelxl refinement is uniquely defined
by the following loop, which should always be used as a source of
symmetry information in preference to the above space-group names.
They are only intended as comments.
;
_shelx_estimated_absorpt_t_min 0.093
_shelx_estimated_absorpt_t_max 0.400

loop_
_space_group_symop_operation_xyz
'x, y, z'
'-x, -y, -z'

loop_
_atom_site_label
_atom_site_type_symbol
_atom_site_fract_x
_atom_site_fract_y
_atom_site_fract_z
_atom_site_U_iso_or_equiv
_atom_site_adp_type
_atom_site_occupancy
_atom_site_site_symmetry_order
_atom_site_calc_flag
_atom_site_refinement_flags_posn
_atom_site_refinement_flags_adp
U1 U -0.01808(2) 0.26830(2) 0.20266(2) 0.01789(6) Uani 1 1 d . .
U2 U 0.16915(2) 0.60921(2) 0.21986(2) 0.01901(6) Uani 1 1 d . .
Fe1 Fe -0.13752(7) 0.08300(4) 0.14311(4) 0.02129(18) Uani 1 1 d . .
Fe2 Fe 0.06072(7) 0.45285(4) 0.26569(4) 0.02007(18) Uani 1 1 d . .
Fe3 Fe 0.21921(7) 0.76484(4) 0.14952(4) 0.02096(18) Uani 1 1 d . .
O1 O -0.2051(4) -0.0083(2) 0.1082(2) 0.0310(10) Uani 1 1 d . .
O2 O -0.0681(3) 0.17746(19) 0.17565(17) 0.0209(8) Uani 1 1 d . .
O3 O -0.1083(4) 0.2665(2) 0.27484(19) 0.0304(10) Uani 1 1 d . .
O4 O 0.1099(3) 0.2434(2) 0.25523(19) 0.0253(9) Uani 1 1 d . .
O5 O 0.0252(3) 0.3613(2) 0.2253(2) 0.0265(9) Uani 1 1 d . .
O6 O 0.1331(3) 0.5398(2) 0.25973(19) 0.0263(9) Uani 1 1 d . .
O7 O 0.0173(3) 0.6346(2) 0.2254(2) 0.0269(9) Uani 1 1 d . .
O8 O 0.1200(3) 0.5403(2) 0.13743(18) 0.0256(9) Uani 1 1 d . .
O9 O 0.1943(3) 0.6801(2) 0.18027(18) 0.0265(9) Uani 1 1 d . .
O10 O 0.2487(3) 0.8492(2) 0.1220(2) 0.0283(9) Uani 1 1 d . .
N1 N -0.1770(5) 0.0708(3) 0.2266(2) 0.0306(12) Uani 1 1 d . .
N2 N 0.0039(4) 0.0464(3) 0.1661(2) 0.0270(11) Uani 1 1 d . .
N3 N -0.2831(4) 0.1155(2) 0.1193(2) 0.0235(10) Uani 1 1 d . .
N4 N -0.0930(4) 0.0893(3) 0.0618(2) 0.0261(11) Uani 1 1 d . .
N5 N 0.1388(4) 0.2811(3) 0.1534(3) 0.0368(14) Uani 1 1 d . .
N6 N -0.0478(4) 0.2691(3) 0.0908(2) 0.0289(11) Uani 1 1 d . .
N7 N -0.1872(4) 0.2946(2) 0.1718(2) 0.0237(10) Uani 1 1 d . .
N8 N 0.2056(4) 0.4373(3) 0.3034(3) 0.0312(12) Uani 1 1 d . .
N9 N 0.0073(4) 0.4666(3) 0.3444(2) 0.0276(11) Uani 1 1 d . .
N10 N -0.0827(4) 0.4704(3) 0.2235(2) 0.0269(11) Uani 1 1 d . .
N11 N 0.1727(4) 0.6816(3) 0.3155(2) 0.0275(11) Uani 1 1 d . .
N12 N 0.3566(4) 0.6619(3) 0.2712(2) 0.0284(11) Uani 1 1 d . .
N13 N 0.3050(4) 0.5412(3) 0.1955(2) 0.0232(10) Uani 1 1 d . .
N14 N 0.3771(4) 0.7768(3) 0.1736(2) 0.0242(10) Uani 1 1 d . .
N15 N 0.2483(4) 0.7064(3) 0.0688(2) 0.0237(10) Uani 1 1 d . .
N16 N 0.0605(4) 0.7586(3) 0.1171(2) 0.0243(10) Uani 1 1 d . .
N17 N 0.1956(4) 0.8207(3) 0.2327(2) 0.0279(11) Uani 1 1 d . .
C1 C -0.2130(5) -0.0424(3) 0.0579(3) 0.0285(13) Uani 1 1 d . .
C2 C -0.2718(5) -0.1062(3) 0.0457(3) 0.0318(14) Uani 1 1 d . .
H2 H -0.304377 -0.122597 0.074170 0.038 Uiso 1 1 calc R U
C3 C -0.2815(5) -0.1442(3) -0.0074(4) 0.0388(18) Uani 1 1 d . .
H3 H -0.323792 -0.185355 -0.015414 0.047 Uiso 1 1 calc R U
C4 C -0.2314(6) -0.1233(4) -0.0480(4) 0.049(2) Uani 1 1 d . .
H4 H -0.235167 -0.151136 -0.083265 0.058 Uiso 1 1 calc R U
C5 C -0.1753(6) -0.0619(4) -0.0381(3) 0.0391(16) Uani 1 1 d . .
H5 H -0.143593 -0.047034 -0.067424 0.047 Uiso 1 1 calc R U
C6 C -0.1639(5) -0.0210(3) 0.0141(3) 0.0311(14) Uani 1 1 d . .
C7 C -0.1053(5) 0.0432(3) 0.0195(3) 0.0280(13) Uani 1 1 d . .
H7 H -0.072811 0.051807 -0.011664 0.034 Uiso 1 1 calc R U
C8 C -0.0327(5) 0.1513(3) 0.0571(3) 0.0259(12) Uani 1 1 d . .
H8A H -0.002374 0.145519 0.021892 0.031 Uiso 1 1 calc R U
H8B H 0.021518 0.164259 0.088681 0.031 Uiso 1 1 calc R U
C9 C -0.0953(5) 0.2052(3) 0.0574(3) 0.0293(13) Uani 1 1 d . .
H9A H -0.112515 0.210381 0.018272 0.035 Uiso 1 1 calc R U
H9B H -0.157985 0.191108 0.071956 0.035 Uiso 1 1 calc R U
C10 C 0.0459(6) 0.2920(5) 0.0675(4) 0.046(2) Uani 1 1 d . .
H10A H 0.066262 0.254245 0.044594 0.055 Uiso 1 1 calc R U
H10B H 0.032419 0.322909 0.042699 0.055 Uiso 1 1 calc R U
C11 C 0.1251(7) 0.3229(4) 0.1102(4) 0.0466(19) Uani 1 1 d . .
H11A H 0.110844 0.365338 0.128367 0.056 Uiso 1 1 calc R U
H11B H 0.187118 0.331151 0.093242 0.056 Uiso 1 1 calc R U
C12 C 0.2253(5) 0.2675(4) 0.1660(3) 0.0347(16) Uani 1 1 d . .
H12 H 0.273135 0.277000 0.141812 0.042 Uiso 1 1 calc R U
C13 C 0.2566(5) 0.2396(3) 0.2124(3) 0.0336(15) Uani 1 1 d . .
C14 C 0.3553(6) 0.2263(4) 0.2153(4) 0.046(2) Uani 1 1 d . .
H14 H 0.393862 0.234092 0.186233 0.055 Uiso 1 1 calc R U
C15 C 0.3947(7) 0.2026(5) 0.2592(5) 0.059(3) Uani 1 1 d . .
H15 H 0.460591 0.193995 0.261126 0.070 Uiso 1 1 calc R U
C16 C 0.3376(7) 0.1912(5) 0.3008(4) 0.055(2) Uani 1 1 d . .
H16 H 0.364751 0.173436 0.330888 0.066 Uiso 1 1 calc R U
C17 C 0.2424(6) 0.2045(5) 0.3007(4) 0.048(2) Uani 1 1 d . .
H17 H 0.206000 0.196329 0.330494 0.058 Uiso 1 1 calc R U
C18 C 0.1981(5) 0.2306(3) 0.2556(3) 0.0322(14) Uani 1 1 d . .
C19 C -0.1140(5) 0.3172(3) 0.0872(3) 0.0268(12) Uani 1 1 d . .
H19A H -0.131985 0.319060 0.047327 0.032 Uiso 1 1 calc R U
H19B H -0.077945 0.360650 0.106220 0.032 Uiso 1 1 calc R U
C20 C -0.2073(5) 0.3016(3) 0.1131(3) 0.0294(13) Uani 1 1 d . .
H20A H -0.246808 0.336622 0.111123 0.035 Uiso 1 1 calc R U
H20B H -0.247329 0.260573 0.091256 0.035 Uiso 1 1 calc R U
C21 C -0.2590(4) 0.3043(3) 0.2000(3) 0.0260(12) Uani 1 1 d . .
H21 H -0.313769 0.317565 0.181049 0.031 Uiso 1 1 calc R U
C22 C -0.2660(5) 0.2975(3) 0.2572(3) 0.0301(14) Uani 1 1 d . .
C23 C -0.3542(6) 0.3102(4) 0.2792(4) 0.0407(17) Uani 1 1 d . .
H23 H -0.404258 0.322654 0.255802 0.049 Uiso 1 1 calc R U
C24 C -0.3699(6) 0.3051(4) 0.3327(4) 0.0416(17) Uani 1 1 d . .
H24 H -0.428818 0.315123 0.346617 0.050 Uiso 1 1 calc R U
C25 C -0.2957(5) 0.2844(4) 0.3671(3) 0.0401(18) Uani 1 1 d . .
H25 H -0.305711 0.279708 0.404223 0.048 Uiso 1 1 calc R U
C26 C -0.2100(6) 0.2713(4) 0.3470(3) 0.0351(15) Uani 1 1 d . .
H26 H -0.161085 0.257820 0.370573 0.042 Uiso 1 1 calc R U
C27 C -0.1929(5) 0.2774(3) 0.2914(3) 0.0276(13) Uani 1 1 d . .
C28 C 0.0054(6) -0.0162(4) 0.1641(4) 0.0410(18) Uani 1 1 d . .
H28 H -0.055079 -0.046035 0.152713 0.049 Uiso 1 1 calc R U
C29 C 0.0906(7) -0.0406(4) 0.1778(5) 0.053(2) Uani 1 1 d . .
H29 H 0.087756 -0.085862 0.176709 0.064 Uiso 1 1 calc R U
C30 C 0.1784(6) 0.0011(4) 0.1927(4) 0.0405(17) Uani 1 1 d . .
H30 H 0.237605 -0.014614 0.202220 0.049 Uiso 1 1 calc R U
C31 C 0.1800(6) 0.0657(4) 0.1938(4) 0.0437(18) Uani 1 1 d . .
H31 H 0.240408 0.095879 0.203092 0.052 Uiso 1 1 calc R U
C32 C 0.0914(5) 0.0864(3) 0.1809(3) 0.0335(15) Uani 1 1 d . .
H32 H 0.092684 0.131684 0.182712 0.040 Uiso 1 1 calc R U
C33 C -0.3267(5) 0.1017(3) 0.0668(3) 0.0263(12) Uani 1 1 d . .
H33 H -0.296654 0.076380 0.039602 0.032 Uiso 1 1 calc R U
C34 C -0.4138(5) 0.1220(4) 0.0493(3) 0.0357(15) Uani 1 1 d . .
H34 H -0.442352 0.111276 0.011138 0.043 Uiso 1 1 calc R U
C35 C -0.4577(5) 0.1583(4) 0.0891(4) 0.0391(17) Uani 1 1 d . .
H35 H -0.516862 0.173687 0.078639 0.047 Uiso 1 1 calc R U
C36 C -0.4145(5) 0.1721(4) 0.1444(4) 0.0381(16) Uani 1 1 d . .
H36 H -0.444678 0.195450 0.172794 0.046 Uiso 1 1 calc R U
C37 C -0.3256(5) 0.1508(3) 0.1574(3) 0.0306(14) Uani 1 1 d . .
H37 H -0.294007 0.161836 0.194897 0.037 Uiso 1 1 calc R U
C38 C -0.1325(7) 0.1102(4) 0.2739(3) 0.0388(17) Uani 1 1 d . .
H38 H -0.084667 0.146501 0.271065 0.047 Uiso 1 1 calc R U
C39 C -0.1520(8) 0.1012(4) 0.3269(3) 0.046(2) Uani 1 1 d . .
H39 H -0.122723 0.132757 0.359047 0.055 Uiso 1 1 calc R U
C40 C -0.2134(9) 0.0468(5) 0.3323(4) 0.059(2) Uani 1 1 d . .
H40 H -0.225271 0.038461 0.368252 0.070 Uiso 1 1 calc R U
C41 C -0.2576(8) 0.0045(5) 0.2852(4) 0.060(3) Uani 1 1 d . .
H41 H -0.301414 -0.033835 0.287862 0.072 Uiso 1 1 calc R U
C42 C -0.2386(7) 0.0172(5) 0.2333(4) 0.049(2) Uani 1 1 d . .
H42 H -0.270142 -0.013086 0.200921 0.059 Uiso 1 1 calc R U
C43 C 0.2481(6) 0.4748(4) 0.3516(3) 0.0401(17) Uani 1 1 d . .
H43 H 0.212899 0.505689 0.369719 0.048 Uiso 1 1 calc R U
C44 C 0.3423(6) 0.4710(5) 0.3769(4) 0.052(2) Uani 1 1 d . .
H44 H 0.369966 0.498215 0.411712 0.062 Uiso 1 1 calc R U
C45 C 0.3930(6) 0.4272(5) 0.3504(5) 0.063(3) Uani 1 1 d . .
H45 H 0.456446 0.422651 0.366725 0.076 Uiso 1 1 calc R U
C46 C 0.3512(7) 0.3899(5) 0.2998(7) 0.084(5) Uani 1 1 d . .
H46 H 0.386538 0.360292 0.280087 0.101 Uiso 1 1 calc R U
C47 C 0.2571(6) 0.3955(4) 0.2775(5) 0.054(3) Uani 1 1 d . .
H47 H 0.228352 0.368705 0.242753 0.065 Uiso 1 1 calc R U
C48 C -0.0870(5) 0.4826(3) 0.1719(3) 0.0335(15) Uani 1 1 d . .
H48 H -0.026640 0.491225 0.156629 0.040 Uiso 1 1 calc R U
C49 C -0.1737(6) 0.4834(4) 0.1393(3) 0.0373(16) Uani 1 1 d . .
H49 H -0.172772 0.493075 0.102799 0.045 Uiso 1 1 calc R U
C50 C -0.2627(6) 0.4698(4) 0.1605(4) 0.0400(18) Uani 1 1 d . .
H50 H -0.323890 0.468162 0.138152 0.048 Uiso 1 1 calc R U
C51 C -0.2608(5) 0.4589(3) 0.2131(3) 0.0341(15) Uani 1 1 d . .
H51 H -0.320787 0.450920 0.228883 0.041 Uiso 1 1 calc R U
C52 C -0.1697(5) 0.4595(4) 0.2448(3) 0.0346(15) Uani 1 1 d . .
H52 H -0.168898 0.452000 0.282052 0.042 Uiso 1 1 calc R U
C53 C 0.0171(6) 0.5264(4) 0.3748(3) 0.0401(17) Uani 1 1 d . .
H53 H 0.054787 0.561280 0.362166 0.048 Uiso 1 1 calc R U
C54 C -0.0246(7) 0.5402(4) 0.4236(4) 0.0464(19) Uani 1 1 d . .
H54 H -0.016375 0.583564 0.443747 0.056 Uiso 1 1 calc R U
C55 C -0.0785(6) 0.4895(4) 0.4425(3) 0.0411(17) Uani 1 1 d . .
H55 H -0.108627 0.497198 0.475716 0.049 Uiso 1 1 calc R U
C56 C -0.0877(6) 0.4272(4) 0.4118(3) 0.0409(17) Uani 1 1 d . .
H56 H -0.124381 0.391394 0.423722 0.049 Uiso 1 1 calc R U
C57 C -0.0432(6) 0.4178(4) 0.3641(3) 0.0365(15) Uani 1 1 d . .
H57 H -0.048263 0.374616 0.344026 0.044 Uiso 1 1 calc R U
C58 C -0.0424(5) 0.6436(3) 0.2637(3) 0.0232(12) Uani 1 1 d . .
C59 C -0.1457(5) 0.6283(3) 0.2477(3) 0.0308(14) Uani 1 1 d . .
H59 H -0.170813 0.612316 0.209447 0.037 Uiso 1 1 calc R U
C60 C -0.2108(5) 0.6361(3) 0.2864(4) 0.0368(16) Uani 1 1 d . .
H60 H -0.280110 0.624255 0.274818 0.044 Uiso 1 1 calc R U
C61 C -0.1761(6) 0.6610(4) 0.3420(4) 0.0408(17) Uani 1 1 d . .
H61 H -0.221519 0.667021 0.368374 0.049 Uiso 1 1 calc R U
C62 C -0.0750(6) 0.6772(4) 0.3594(3) 0.0374(16) Uani 1 1 d . .
H62 H -0.051464 0.694131 0.397760 0.045 Uiso 1 1 calc R U
C63 C -0.0075(5) 0.6689(3) 0.3207(3) 0.0311(14) Uani 1 1 d . .
C64 C 0.0968(5) 0.6881(3) 0.3425(3) 0.0301(13) Uani 1 1 d . .
H64 H 0.111363 0.707702 0.381027 0.036 Uiso 1 1 calc R U
C65 C 0.2685(5) 0.7097(3) 0.3483(3) 0.0304(13) Uani 1 1 d . .
H65A H 0.262731 0.711200 0.388552 0.037 Uiso 1 1 calc R U
H65B H 0.288002 0.754922 0.342736 0.037 Uiso 1 1 calc R U
C66 C 0.3468(5) 0.6712(3) 0.3320(3) 0.0291(13) Uani 1 1 d . .
H66A H 0.411205 0.693473 0.353445 0.035 Uiso 1 1 calc R U
H66B H 0.331371 0.627929 0.342477 0.035 Uiso 1 1 calc R U
C67 C 0.4305(5) 0.6188(3) 0.2592(3) 0.0283(13) Uani 1 1 d . .
H67A H 0.480317 0.624474 0.292579 0.034 Uiso 1 1 calc R U
H67B H 0.465340 0.630666 0.227935 0.034 Uiso 1 1 calc R U
C68 C 0.3795(5) 0.5490(3) 0.2440(3) 0.0279(13) Uani 1 1 d . .
H68A H 0.428647 0.520451 0.235303 0.033 Uiso 1 1 calc R U
H68B H 0.347550 0.536362 0.275976 0.033 Uiso 1 1 calc R U
C69 C 0.3120(5) 0.4996(3) 0.1518(3) 0.0264(12) Uani 1 1 d . .
H69 H 0.368109 0.478568 0.152886 0.032 Uiso 1 1 calc R U
C70 C 0.2425(5) 0.4821(3) 0.1013(3) 0.0260(12) Uani 1 1 d . .
C71 C 0.2704(5) 0.4415(3) 0.0560(3) 0.0307(14) Uani 1 1 d . .
H71 H 0.334030 0.429359 0.059602 0.037 Uiso 1 1 calc R U
C72 C 0.2077(6) 0.4186(3) 0.0063(3) 0.0348(15) Uani 1 1 d . .
H72 H 0.228992 0.393303 -0.024672 0.042 Uiso 1 1 calc R U
C73 C 0.1122(5) 0.4337(3) 0.0029(3) 0.0306(14) Uani 1 1 d . .
H73 H 0.066952 0.416631 -0.030114 0.037 Uiso 1 1 calc R U
C74 C 0.0827(5) 0.4738(3) 0.0475(3) 0.0275(13) Uani 1 1 d . .
H74 H 0.017133 0.482907 0.044317 0.033 Uiso 1 1 calc R U
C75 C 0.1471(5) 0.5007(3) 0.0967(3) 0.0257(12) Uani 1 1 d . .
C76 C 0.3902(5) 0.7267(3) 0.2566(3) 0.0286(13) Uani 1 1 d . .
H76A H 0.451129 0.748452 0.281871 0.034 Uiso 1 1 calc R U
H76B H 0.338616 0.753886 0.263132 0.034 Uiso 1 1 calc R U
C77 C 0.4113(5) 0.7230(3) 0.1964(3) 0.0290(13) Uani 1 1 d . .
H77A H 0.483299 0.725460 0.194924 0.035 Uiso 1 1 calc R U
H77B H 0.376793 0.680911 0.173534 0.035 Uiso 1 1 calc R U
C78 C 0.4427(5) 0.8207(3) 0.1621(3) 0.0270(13) Uani 1 1 d . .
H78 H 0.509806 0.816041 0.170446 0.032 Uiso 1 1 calc R U
C79 C 0.4262(5) 0.8765(3) 0.1377(3) 0.0272(13) Uani 1 1 d . .
C80 C 0.5098(6) 0.9200(4) 0.1314(3) 0.0364(15) Uani 1 1 d . .
H80 H 0.573738 0.911976 0.143456 0.044 Uiso 1 1 calc R U
C81 C 0.5021(6) 0.9738(4) 0.1083(4) 0.0392(17) Uani 1 1 d . .
H81 H 0.560005 1.003040 0.105079 0.047 Uiso 1 1 calc R U
C82 C 0.4087(6) 0.9856(3) 0.0895(3) 0.0365(16) Uani 1 1 d . .
H82 H 0.402869 1.022634 0.073185 0.044 Uiso 1 1 calc R U
C83 C 0.3250(5) 0.9435(3) 0.0947(3) 0.0295(13) Uani 1 1 d . .
H83 H 0.261814 0.951981 0.081813 0.035 Uiso 1 1 calc R U
C84 C 0.3309(5) 0.8878(3) 0.1188(3) 0.0249(12) Uani 1 1 d . .
C85 C 0.2636(6) 0.8726(3) 0.2580(3) 0.0356(15) Uani 1 1 d . .
H85 H 0.316954 0.886418 0.238580 0.043 Uiso 1 1 calc R U
C86 C 0.2596(7) 0.9068(4) 0.3106(4) 0.0466(19) Uani 1 1 d . .
H86 H 0.309972 0.942818 0.327091 0.056 Uiso 1 1 calc R U
C87 C 0.1835(7) 0.8888(4) 0.3387(3) 0.0470(19) Uani 1 1 d . .
H87 H 0.179449 0.911820 0.375075 0.056 Uiso 1 1 calc R U
C88 C 0.1111(7) 0.8358(4) 0.3133(3) 0.0405(17) Uani 1 1 d . .
H88 H 0.055946 0.822728 0.331728 0.049 Uiso 1 1 calc R U
C89 C 0.1206(6) 0.8030(4) 0.2617(3) 0.0326(14) Uani 1 1 d . .
H89 H 0.072194 0.765854 0.245245 0.039 Uiso 1 1 calc R U
C90 C 0.0314(5) 0.8040(3) 0.0912(3) 0.0301(13) Uani 1 1 d . .
H90 H 0.080781 0.836925 0.083842 0.036 Uiso 1 1 calc R U
C91 C -0.0687(5) 0.8062(3) 0.0739(3) 0.0310(14) Uani 1 1 d . .
H91 H -0.086947 0.840810 0.057336 0.037 Uiso 1 1 calc R U
C92 C -0.1393(5) 0.7558(4) 0.0821(3) 0.0371(16) Uani 1 1 d . .
H92 H -0.207424 0.754052 0.069624 0.045 Uiso 1 1 calc R U
C93 C -0.1094(6) 0.7082(4) 0.1085(3) 0.0383(16) Uani 1 1 d . .
H93 H -0.157039 0.673771 0.115091 0.046 Uiso 1 1 calc R U
C94 C -0.0095(5) 0.7105(3) 0.1254(3) 0.0317(14) Uani 1 1 d . .
H94 H 0.010154 0.677225 0.143429 0.038 Uiso 1 1 calc R U
C95 C 0.3160(5) 0.7342(3) 0.0400(3) 0.0269(12) Uani 1 1 d . .
H95 H 0.334768 0.780247 0.047841 0.032 Uiso 1 1 calc R U
C96 C 0.3592(5) 0.6982(4) -0.0009(3) 0.0322(14) Uani 1 1 d . .
H96 H 0.407372 0.719253 -0.020193 0.039 Uiso 1 1 calc R U
C97 C 0.3310(5) 0.6313(4) -0.0131(3) 0.0337(14) Uani 1 1 d . .
H97 H 0.359698 0.605380 -0.040507 0.040 Uiso 1 1 calc R U
C98 C 0.2592(6) 0.6028(4) 0.0160(3) 0.0360(15) Uani 1 1 d . .
H98 H 0.237469 0.557015 0.008256 0.043 Uiso 1 1 calc R U
C99 C 0.2204(5) 0.6417(3) 0.0561(3) 0.0294(13) Uani 1 1 d . .
H99 H 0.171597 0.621827 0.075568 0.035 Uiso 1 1 calc R U
I1 I 0.73818(6) 0.37573(3) 0.52578(2) 0.05914(17) Uani 1 1 d . .
I2 I 0.48118(3) 0.35241(3) 0.12299(2) 0.03984(12) Uani 1 1 d . .

loop_
_atom_site_aniso_label
_atom_site_aniso_U_11
_atom_site_aniso_U_22
_atom_site_aniso_U_33
_atom_site_aniso_U_23
_atom_site_aniso_U_13
_atom_site_aniso_U_12
U1 0.01568(10) 0.01690(10) 0.01916(10) 0.00172(6) -0.00130(6) 0.00102(7)
U2 0.02040(10) 0.01854(10) 0.01813(10) 0.00488(7) 0.00180(7) 0.00231(7)
Fe1 0.0215(4) 0.0171(4) 0.0226(4) 0.0011(3) 0.0003(3) -0.0006(3)
Fe2 0.0215(4) 0.0157(4) 0.0209(4) 0.0025(3) -0.0002(3) -0.0003(3)
Fe3 0.0212(4) 0.0190(4) 0.0234(4) 0.0075(3) 0.0022(3) 0.0022(3)
O1 0.033(2) 0.025(2) 0.027(2) -0.0046(18) -0.0005(19) -0.0051(18)
O2 0.0206(19) 0.0174(18) 0.023(2) 0.0027(15) -0.0021(15) 0.0025(15)
O3 0.033(2) 0.040(3) 0.022(2) 0.0084(19) 0.0093(18) 0.013(2)
O4 0.0154(19) 0.035(2) 0.029(2) 0.0134(18) -0.0062(16) 0.0110(17)
O5 0.020(2) 0.021(2) 0.035(2) -0.0027(17) -0.0064(17) 0.0078(16)
O6 0.032(2) 0.024(2) 0.023(2) 0.0036(16) 0.0055(17) 0.0061(18)
O7 0.024(2) 0.027(2) 0.030(2) 0.0047(18) 0.0073(17) 0.0016(17)
O8 0.036(2) 0.022(2) 0.0171(19) -0.0012(15) 0.0011(17) 0.0080(18)
O9 0.028(2) 0.032(2) 0.023(2) 0.0075(17) 0.0017(17) 0.0115(18)
O10 0.025(2) 0.022(2) 0.041(3) 0.0137(18) 0.0033(19) 0.0057(17)
N1 0.037(3) 0.027(3) 0.027(3) 0.006(2) 0.007(2) 0.000(2)
N2 0.029(3) 0.026(3) 0.027(3) 0.005(2) 0.005(2) 0.007(2)
N3 0.014(2) 0.023(2) 0.031(3) 0.003(2) -0.0003(19) -0.0001(18)
N4 0.027(3) 0.020(2) 0.028(3) 0.001(2) 0.004(2) 0.000(2)
N5 0.026(3) 0.049(4) 0.032(3) 0.009(3) -0.001(2) -0.001(3)
N6 0.029(3) 0.027(3) 0.029(3) 0.009(2) 0.003(2) -0.004(2)
N7 0.023(2) 0.020(2) 0.024(2) -0.0001(19) 0.000(2) -0.0010(19)
N8 0.020(3) 0.029(3) 0.041(3) 0.010(2) -0.009(2) -0.005(2)
N9 0.032(3) 0.028(3) 0.021(2) 0.006(2) 0.000(2) 0.002(2)
N10 0.030(3) 0.019(2) 0.030(3) 0.001(2) 0.000(2) 0.005(2)
N11 0.032(3) 0.026(3) 0.024(3) 0.007(2) -0.002(2) 0.003(2)
N12 0.034(3) 0.023(3) 0.027(3) 0.008(2) -0.004(2) -0.001(2)
N13 0.024(2) 0.024(2) 0.022(2) 0.0055(19) 0.002(2) 0.008(2)
N14 0.024(2) 0.027(3) 0.022(2) 0.009(2) 0.0033(19) 0.001(2)
N15 0.028(3) 0.023(2) 0.021(2) 0.0062(19) 0.002(2) 0.005(2)
N16 0.024(2) 0.023(2) 0.026(3) 0.005(2) 0.003(2) 0.005(2)
N17 0.031(3) 0.023(2) 0.028(3) 0.001(2) 0.001(2) 0.006(2)
C1 0.028(3) 0.022(3) 0.030(3) -0.007(2) -0.004(2) 0.006(2)
C2 0.022(3) 0.027(3) 0.042(4) -0.003(3) -0.004(3) 0.004(2)
C3 0.028(3) 0.024(3) 0.056(5) -0.007(3) -0.013(3) 0.007(3)
C4 0.045(4) 0.036(4) 0.051(5) -0.016(4) -0.019(4) 0.007(3)
C5 0.037(4) 0.040(4) 0.036(4) -0.006(3) 0.003(3) 0.010(3)
C6 0.030(3) 0.030(3) 0.032(3) 0.001(3) 0.000(3) 0.012(3)
C7 0.026(3) 0.036(3) 0.023(3) 0.002(2) 0.001(2) 0.012(3)
C8 0.035(3) 0.021(3) 0.023(3) 0.006(2) 0.008(2) 0.006(2)
C9 0.032(3) 0.026(3) 0.030(3) 0.003(2) 0.003(3) 0.009(3)
C10 0.033(4) 0.066(5) 0.039(4) 0.027(4) 0.010(3) -0.010(4)
C11 0.044(4) 0.047(5) 0.051(5) 0.024(4) 0.010(4) -0.004(4)
C12 0.012(3) 0.044(4) 0.041(4) -0.003(3) 0.006(3) -0.006(3)
C13 0.023(3) 0.025(3) 0.049(4) 0.001(3) 0.004(3) -0.001(2)
C14 0.028(4) 0.038(4) 0.074(6) 0.012(4) 0.004(4) 0.009(3)
C15 0.030(4) 0.065(6) 0.082(7) 0.021(5) -0.003(4) 0.010(4)
C16 0.043(5) 0.067(6) 0.060(6) 0.022(5) -0.008(4) 0.023(4)
C17 0.025(4) 0.071(6) 0.057(5) 0.036(5) -0.002(3) 0.010(4)
C18 0.027(3) 0.031(3) 0.036(4) 0.003(3) -0.002(3) 0.001(3)
C19 0.036(3) 0.023(3) 0.022(3) 0.008(2) 0.000(2) 0.008(3)
C20 0.028(3) 0.032(3) 0.028(3) 0.001(3) -0.005(2) 0.013(3)
C21 0.018(3) 0.028(3) 0.029(3) 0.002(2) -0.006(2) 0.004(2)
C22 0.029(3) 0.026(3) 0.031(3) -0.003(3) 0.001(3) 0.004(3)
C23 0.036(4) 0.043(4) 0.043(4) 0.003(3) 0.010(3) 0.012(3)
C24 0.035(4) 0.045(4) 0.044(4) -0.002(3) 0.013(3) 0.009(3)
C25 0.031(4) 0.054(5) 0.029(3) -0.006(3) 0.012(3) -0.006(3)
C26 0.034(4) 0.041(4) 0.026(3) 0.002(3) 0.005(3) -0.001(3)
C27 0.025(3) 0.029(3) 0.024(3) 0.002(2) 0.004(2) -0.005(2)
C28 0.035(4) 0.026(3) 0.059(5) 0.006(3) -0.005(3) 0.004(3)
C29 0.058(5) 0.031(4) 0.067(6) 0.004(4) -0.008(4) 0.011(4)
C30 0.042(4) 0.036(4) 0.045(4) 0.006(3) 0.003(3) 0.016(3)
C31 0.031(4) 0.034(4) 0.066(5) 0.011(4) -0.001(3) 0.006(3)
C32 0.027(3) 0.023(3) 0.051(4) 0.010(3) 0.002(3) 0.005(3)
C33 0.020(3) 0.026(3) 0.029(3) 0.001(2) 0.000(2) -0.001(2)
C34 0.029(3) 0.033(3) 0.040(4) 0.011(3) -0.007(3) -0.006(3)
C35 0.024(3) 0.033(4) 0.059(5) 0.010(3) -0.002(3) 0.005(3)
C36 0.026(3) 0.037(4) 0.049(4) 0.000(3) 0.005(3) 0.007(3)
C37 0.028(3) 0.030(3) 0.031(3) 0.002(3) 0.001(3) 0.000(3)
C38 0.059(5) 0.032(4) 0.025(3) 0.009(3) -0.001(3) 0.006(3)
C39 0.080(6) 0.031(4) 0.028(4) 0.009(3) 0.005(4) 0.011(4)
C40 0.079(7) 0.068(6) 0.033(4) 0.015(4) 0.019(4) 0.011(5)
C41 0.060(6) 0.065(6) 0.050(5) 0.015(4) 0.018(4) -0.016(5)
C42 0.055(5) 0.047(5) 0.040(4) 0.005(4) 0.007(4) -0.004(4)
C43 0.035(4) 0.054(5) 0.026(3) 0.010(3) -0.010(3) -0.003(3)
C44 0.039(4) 0.072(6) 0.039(4) 0.026(4) -0.013(3) -0.014(4)
C45 0.025(4) 0.055(5) 0.102(9) 0.020(5) -0.029(5) -0.001(4)
C46 0.037(5) 0.043(5) 0.151(13) -0.021(6) -0.033(6) 0.014(4)
C47 0.035(4) 0.030(4) 0.083(7) -0.011(4) -0.018(4) 0.004(3)
C48 0.031(3) 0.031(3) 0.032(3) -0.004(3) -0.002(3) 0.002(3)
C49 0.039(4) 0.035(4) 0.034(4) 0.001(3) -0.011(3) 0.011(3)
C50 0.030(4) 0.029(3) 0.056(5) -0.002(3) -0.010(3) 0.010(3)
C51 0.022(3) 0.031(3) 0.049(4) 0.007(3) 0.003(3) 0.007(3)
C52 0.023(3) 0.036(4) 0.040(4) 0.002(3) -0.003(3) 0.001(3)
C53 0.053(5) 0.031(4) 0.034(4) -0.001(3) 0.007(3) 0.005(3)
C54 0.065(5) 0.035(4) 0.034(4) -0.001(3) 0.009(4) 0.002(4)
C55 0.045(4) 0.046(4) 0.032(4) 0.006(3) 0.011(3) 0.006(3)
C56 0.052(5) 0.039(4) 0.029(3) 0.009(3) 0.010(3) -0.006(3)
C57 0.043(4) 0.032(3) 0.029(3) 0.001(3) -0.002(3) -0.002(3)
C58 0.028(3) 0.022(3) 0.021(3) 0.003(2) 0.007(2) 0.012(2)
C59 0.034(3) 0.023(3) 0.036(4) 0.004(3) 0.010(3) 0.003(3)
C60 0.028(3) 0.028(3) 0.058(5) 0.011(3) 0.017(3) 0.008(3)
C61 0.031(4) 0.050(4) 0.046(4) 0.008(3) 0.017(3) 0.013(3)
C62 0.048(4) 0.037(4) 0.032(4) 0.006(3) 0.016(3) 0.015(3)
C63 0.039(4) 0.032(3) 0.026(3) 0.010(3) 0.007(3) 0.009(3)
C64 0.040(4) 0.024(3) 0.026(3) 0.004(2) 0.004(3) 0.007(3)
C65 0.036(4) 0.032(3) 0.023(3) 0.006(2) -0.003(3) 0.007(3)
C66 0.035(3) 0.031(3) 0.022(3) 0.011(2) 0.001(2) 0.003(3)
C67 0.030(3) 0.031(3) 0.026(3) 0.010(2) -0.004(2) 0.010(3)
C68 0.023(3) 0.036(3) 0.025(3) 0.011(3) -0.006(2) 0.005(3)
C69 0.025(3) 0.027(3) 0.030(3) 0.010(2) 0.001(2) 0.011(2)
C70 0.027(3) 0.020(3) 0.031(3) 0.003(2) 0.002(2) 0.005(2)
C71 0.032(3) 0.029(3) 0.034(3) 0.005(3) 0.005(3) 0.015(3)
C72 0.045(4) 0.029(3) 0.032(3) 0.001(3) 0.012(3) 0.010(3)
C73 0.040(4) 0.022(3) 0.028(3) 0.003(2) 0.001(3) 0.005(3)
C74 0.033(3) 0.025(3) 0.024(3) 0.006(2) 0.002(2) 0.006(3)
C75 0.031(3) 0.024(3) 0.028(3) 0.014(2) 0.010(3) 0.011(2)
C76 0.031(3) 0.028(3) 0.025(3) 0.010(2) -0.001(2) -0.001(3)
C77 0.027(3) 0.030(3) 0.032(3) 0.014(3) -0.003(3) 0.005(3)
C78 0.029(3) 0.023(3) 0.028(3) 0.009(2) -0.004(2) 0.002(2)
C79 0.028(3) 0.023(3) 0.028(3) 0.005(2) 0.001(2) -0.003(2)
C80 0.031(3) 0.031(3) 0.043(4) 0.009(3) 0.000(3) -0.005(3)
C81 0.030(3) 0.034(4) 0.051(4) 0.015(3) 0.002(3) -0.008(3)
C82 0.044(4) 0.024(3) 0.042(4) 0.014(3) 0.003(3) -0.001(3)
C83 0.027(3) 0.027(3) 0.036(3) 0.011(3) 0.005(3) 0.003(3)
C84 0.027(3) 0.020(3) 0.027(3) 0.005(2) 0.006(2) -0.002(2)
C85 0.041(4) 0.027(3) 0.036(4) 0.000(3) 0.008(3) 0.002(3)
C86 0.045(4) 0.040(4) 0.047(5) -0.003(3) -0.005(4) 0.005(3)
C87 0.062(5) 0.046(4) 0.031(4) 0.001(3) 0.006(4) 0.011(4)
C88 0.052(5) 0.033(4) 0.038(4) 0.006(3) 0.011(3) 0.007(3)
C89 0.037(4) 0.034(3) 0.028(3) 0.006(3) 0.003(3) 0.010(3)
C90 0.031(3) 0.032(3) 0.029(3) 0.006(3) 0.004(3) 0.008(3)
C91 0.030(3) 0.034(3) 0.030(3) 0.012(3) 0.002(3) 0.004(3)
C92 0.021(3) 0.050(4) 0.040(4) 0.015(3) -0.002(3) 0.001(3)
C93 0.034(4) 0.031(3) 0.043(4) 0.009(3) -0.009(3) -0.009(3)
C94 0.032(3) 0.029(3) 0.031(3) 0.005(3) -0.006(3) 0.002(3)
C95 0.025(3) 0.033(3) 0.022(3) 0.006(2) -0.001(2) 0.003(2)
C96 0.021(3) 0.049(4) 0.027(3) 0.012(3) 0.002(2) 0.004(3)
C97 0.035(4) 0.039(4) 0.027(3) 0.005(3) 0.002(3) 0.009(3)
C98 0.050(4) 0.032(3) 0.029(3) 0.007(3) 0.005(3) 0.014(3)
C99 0.034(3) 0.029(3) 0.026(3) 0.008(2) 0.004(3) 0.005(3)
I1 0.0920(5) 0.0558(3) 0.0258(2) 0.0091(2) 0.0071(3) -0.0001(3)
I2 0.0251(2) 0.0518(3) 0.0497(3) 0.0223(2) 0.00866(18) 0.01187(18)

loop_
_atom_type_symbol
_atom_type_description
_atom_type_scat_dispersion_real
_atom_type_scat_dispersion_imag
_atom_type_scat_source
C C 0.0181 0.0091 'International Tables Vol C Tables 4.2.6.8 and 6.1.1.4'
H H 0.0000 0.0000 'International Tables Vol C Tables 4.2.6.8 and 6.1.1.4'
N N 0.0311 0.0180 'International Tables Vol C Tables 4.2.6.8 and 6.1.1.4'
O O 0.0492 0.0322 'International Tables Vol C Tables 4.2.6.8 and 6.1.1.4'
Fe Fe -1.1336 3.1974 'International Tables Vol C Tables 4.2.6.8 and 6.1.1.4'
I I -0.3257 6.8362 'International Tables Vol C Tables 4.2.6.8 and 6.1.1.4'
U U -4.3638 13.4090 'International Tables Vol C Tables 4.2.6.8 and 6.1.1.4'

loop_
_exptl_crystal_face_index_h
_exptl_crystal_face_index_k
_exptl_crystal_face_index_l
_exptl_crystal_face_perp_dist
8 5 -5 0.1452
1 -13 7 0.1093
-9 5 0 0.1870
-2 13 -7 0.1053
9 -4 0 0.1377
0 0 -16 0.0361
-9 4 0 0.1918
0 0 16 0.0492
0 -13 0 0.0897
-6 -8 0 0.1603
-2 12 5 0.1172

loop_
_geom_angle_atom_site_label_1
_geom_angle_atom_site_label_2
_geom_angle_atom_site_label_3
_geom_angle
O2 U1 O5 175.53(17)
O2 U1 O4 90.30(17)
O5 U1 O4 94.07(17)
O2 U1 O3 89.93(18)
O5 U1 O3 91.1(2)
O4 U1 O3 89.75(17)
O2 U1 N7 89.81(16)
O5 U1 N7 86.35(16)
O4 U1 N7 161.77(17)
O3 U1 N7 72.02(17)
O2 U1 N5 99.9(2)
O5 U1 N5 80.7(2)
O4 U1 N5 70.03(19)
O3 U1 N5 157.35(19)
N7 U1 N5 127.83(19)
O2 U1 N6 80.88(17)
O5 U1 N6 95.51(19)
O4 U1 N6 130.45(17)
O3 U1 N6 138.39(17)
N7 U1 N6 67.49(17)
N5 U1 N6 63.87(19)
O9 U2 O6 175.31(19)
O9 U2 O7 86.67(18)
O6 U2 O7 88.64(18)
O9 U2 O8 89.53(18)
O6 U2 O8 90.55(17)
O7 U2 O8 92.80(17)
O9 U2 N11 95.32(18)
O6 U2 N11 83.37(18)
O7 U2 N11 72.16(17)
O8 U2 N11 163.84(18)
O9 U2 N13 103.61(18)
O6 U2 N13 80.81(18)
O7 U2 N13 159.47(16)
O8 U2 N13 69.90(17)
N11 U2 N13 123.42(17)
O9 U2 N12 81.57(17)
O6 U2 N12 101.96(18)
O7 U2 N12 135.65(17)
O8 U2 N12 129.44(18)
N11 U2 N12 66.64(18)
N13 U2 N12 64.32(17)
O1 Fe1 O2 177.62(19)
O1 Fe1 N4 86.0(2)
O2 Fe1 N4 91.79(18)
O1 Fe1 N1 92.1(2)
O2 Fe1 N1 90.21(19)
N4 Fe1 N1 175.9(2)
O1 Fe1 N2 90.5(2)
O2 Fe1 N2 90.24(18)
N4 Fe1 N2 89.0(2)
N1 Fe1 N2 87.4(2)
O1 Fe1 N3 87.2(2)
O2 Fe1 N3 92.05(17)
N4 Fe1 N3 91.4(2)
N1 Fe1 N3 92.1(2)
N2 Fe1 N3 177.66(19)
O5 Fe2 O6 142.4(2)
O5 Fe2 N9 112.3(2)
O6 Fe2 N9 105.3(2)
O5 Fe2 N8 92.5(2)
O6 Fe2 N8 85.1(2)
N9 Fe2 N8 92.1(2)
O5 Fe2 N10 87.64(18)
O6 Fe2 N10 92.96(19)
N9 Fe2 N10 90.7(2)
N8 Fe2 N10 176.9(2)
O10 Fe3 O9 177.5(2)
O10 Fe3 N14 85.98(19)
O9 Fe3 N14 91.87(19)
O10 Fe3 N16 88.42(19)
O9 Fe3 N16 93.79(19)
N14 Fe3 N16 173.6(2)
O10 Fe3 N15 92.4(2)
O9 Fe3 N15 88.67(18)
N14 Fe3 N15 85.2(2)
N16 Fe3 N15 91.88(19)
O10 Fe3 N17 89.4(2)
O9 Fe3 N17 89.36(19)
N14 Fe3 N17 92.6(2)
N16 Fe3 N17 90.5(2)
N15 Fe3 N17 177.0(2)
C1 O1 Fe1 132.8(5)
U1 O2 Fe1 173.2(2)
C27 O3 U1 143.4(4)
C18 O4 U1 144.8(5)
U1 O5 Fe2 166.6(3)
U2 O6 Fe2 153.1(3)
C58 O7 U2 137.8(4)
C75 O8 U2 146.0(4)
U2 O9 Fe3 171.1(3)
C84 O10 Fe3 133.5(4)
C38 N1 C42 115.3(7)
C38 N1 Fe1 122.9(5)
C42 N1 Fe1 121.1(5)
C28 N2 C32 116.1(6)
C28 N2 Fe1 121.6(5)
C32 N2 Fe1 122.2(4)
C33 N3 C37 118.0(6)
C33 N3 Fe1 121.0(4)
C37 N3 Fe1 120.9(4)
C7 N4 C8 116.9(6)
C7 N4 Fe1 126.7(5)
C8 N4 Fe1 116.0(4)
C12 N5 C11 119.0(7)
C12 N5 U1 130.9(5)
C11 N5 U1 108.9(5)
C19 N6 C9 110.3(5)
C19 N6 C10 108.4(6)
C9 N6 C10 108.8(6)
C19 N6 U1 103.2(4)
C9 N6 U1 112.8(4)
C10 N6 U1 113.2(4)
C21 N7 C20 113.3(5)
C21 N7 U1 130.0(4)
C20 N7 U1 116.8(4)
C43 N8 C47 117.7(7)
C43 N8 Fe2 119.3(5)
C47 N8 Fe2 122.7(5)
C53 N9 C57 117.1(6)
C53 N9 Fe2 120.1(5)
C57 N9 Fe2 122.7(5)
C48 N10 C52 117.1(6)
C48 N10 Fe2 119.4(5)
C52 N10 Fe2 122.7(5)
C64 N11 C65 114.6(6)
C64 N11 U2 126.0(4)
C65 N11 U2 118.5(4)
C67 N12 C66 108.9(5)
C67 N12 C76 110.1(5)
C66 N12 C76 108.8(5)
C67 N12 U2 113.6(4)
C66 N12 U2 104.1(4)
C76 N12 U2 111.1(4)
C69 N13 C68 117.8(5)
C69 N13 U2 131.7(4)
C68 N13 U2 110.2(4)
C78 N14 C77 117.8(5)
C78 N14 Fe3 125.8(4)
C77 N14 Fe3 115.5(4)
C99 N15 C95 118.0(6)
C99 N15 Fe3 121.7(4)
C95 N15 Fe3 118.2(4)
C90 N16 C94 118.0(6)
C90 N16 Fe3 120.7(4)
C94 N16 Fe3 121.2(4)
C85 N17 C89 116.4(6)
C85 N17 Fe3 119.0(5)
C89 N17 Fe3 124.4(5)
O1 C1 C6 124.0(6)
O1 C1 C2 118.7(7)
C6 C1 C2 117.3(6)
C3 C2 C1 120.4(7)
C3 C2 H2 119.8
C1 C2 H2 119.8
C4 C3 C2 121.0(7)
C4 C3 H3 119.5
C2 C3 H3 119.5
C3 C4 C5 120.0(8)
C3 C4 H4 120.0
C5 C4 H4 120.0
C4 C5 C6 121.6(8)
C4 C5 H5 119.2
C6 C5 H5 119.2
C5 C6 C1 119.6(7)
C5 C6 C7 116.9(7)
C1 C6 C7 123.5(6)
N4 C7 C6 126.5(7)
N4 C7 H7 116.8
C6 C7 H7 116.8
N4 C8 C9 111.3(5)
N4 C8 H8A 109.4
C9 C8 H8A 109.4
N4 C8 H8B 109.4
C9 C8 H8B 109.4
H8A C8 H8B 108.0
N6 C9 C8 115.2(6)
N6 C9 H9A 108.5
C8 C9 H9A 108.5
N6 C9 H9B 108.5
C8 C9 H9B 108.5
H9A C9 H9B 107.5
C11 C10 N6 112.6(7)
C11 C10 H10A 109.1
N6 C10 H10A 109.1
C11 C10 H10B 109.1
N6 C10 H10B 109.1
H10A C10 H10B 107.8
C10 C11 N5 110.8(7)
C10 C11 H11A 109.5
N5 C11 H11A 109.5
C10 C11 H11B 109.5
N5 C11 H11B 109.5
H11A C11 H11B 108.1
N5 C12 C13 126.8(7)
N5 C12 H12 116.6
C13 C12 H12 116.6
C18 C13 C12 122.9(6)
C18 C13 C14 121.2(8)
C12 C13 C14 115.7(7)
C15 C14 C13 120.8(9)
C15 C14 H14 119.6
C13 C14 H14 119.6
C14 C15 C16 118.9(8)
C14 C15 H15 120.6
C16 C15 H15 120.6
C15 C16 C17 122.7(9)
C15 C16 H16 118.7
C17 C16 H16 118.7
C16 C17 C18 120.4(8)
C16 C17 H17 119.8
C18 C17 H17 119.8
O4 C18 C13 123.2(7)
O4 C18 C17 120.8(7)
C13 C18 C17 115.9(7)
N6 C19 C20 113.0(5)
N6 C19 H19A 109.0
C20 C19 H19A 109.0
N6 C19 H19B 109.0
C20 C19 H19B 109.0
H19A C19 H19B 107.8
N7 C20 C19 112.6(5)
N7 C20 H20A 109.1
C19 C20 H20A 109.1
N7 C20 H20B 109.1
C19 C20 H20B 109.1
H20A C20 H20B 107.8
N7 C21 C22 127.5(6)
N7 C21 H21 116.2
C22 C21 H21 116.2
C27 C22 C23 118.7(7)
C27 C22 C21 124.1(6)
C23 C22 C21 117.1(7)
C24 C23 C22 122.7(8)
C24 C23 H23 118.6
C22 C23 H23 118.6
C23 C24 C25 118.4(7)
C23 C24 H24 120.8
C25 C24 H24 120.8
C26 C25 C24 120.4(7)
C26 C25 H25 119.8
C24 C25 H25 119.8
C25 C26 C27 121.2(7)
C25 C26 H26 119.4
C27 C26 H26 119.4
O3 C27 C22 122.5(6)
O3 C27 C26 118.8(6)
C22 C27 C26 118.6(6)
N2 C28 C29 123.3(7)
N2 C28 H28 118.3
C29 C28 H28 118.3
C30 C29 C28 119.3(8)
C30 C29 H29 120.4
C28 C29 H29 120.4
C29 C30 C31 118.9(8)
C29 C30 H30 120.5
C31 C30 H30 120.5
C30 C31 C32 118.3(7)
C30 C31 H31 120.8
C32 C31 H31 120.8
N2 C32 C31 124.0(7)
N2 C32 H32 118.0
C31 C32 H32 118.0
N3 C33 C34 123.8(6)
N3 C33 H33 118.1
C34 C33 H33 118.1
C35 C34 C33 117.8(7)
C35 C34 H34 121.1
C33 C34 H34 121.1
C34 C35 C36 119.3(7)
C34 C35 H35 120.3
C36 C35 H35 120.4
C35 C36 C37 118.3(7)
C35 C36 H36 120.9
C37 C36 H36 120.9
N3 C37 C36 122.7(7)
N3 C37 H37 118.6
C36 C37 H37 118.6
N1 C38 C39 123.9(8)
N1 C38 H38 118.1
C39 C38 H38 118.1
C40 C39 C38 119.1(8)
C40 C39 H39 120.4
C38 C39 H39 120.4
C39 C40 C41 118.5(9)
C39 C40 H40 120.7
C41 C40 H40 120.7
C40 C41 C42 119.8(9)
C40 C41 H41 120.1
C42 C41 H41 120.1
N1 C42 C41 123.1(8)
N1 C42 H42 118.5
C41 C42 H42 118.5
N8 C43 C44 123.3(9)
N8 C43 H43 118.4
C44 C43 H43 118.4
C45 C44 C43 118.1(9)
C45 C44 H44 120.9
C43 C44 H44 120.9
C44 C45 C46 119.0(8)
C44 C45 H45 120.5
C46 C45 H45 120.5
C45 C46 C47 119.8(10)
C45 C46 H46 120.1
C47 C46 H46 120.1
N8 C47 C46 122.0(9)
N8 C47 H47 119.0
C46 C47 H47 119.0
N10 C48 C49 123.7(7)
N10 C48 H48 118.1
C49 C48 H48 118.1
C48 C49 C50 119.0(8)
C48 C49 H49 120.5
C50 C49 H49 120.5
C51 C50 C49 118.8(7)
C51 C50 H50 120.6
C49 C50 H50 120.6
C50 C51 C52 119.7(7)
C50 C51 H51 120.2
C52 C51 H51 120.2
N10 C52 C51 121.6(7)
N10 C52 H52 119.2
C51 C52 H52 119.2
N9 C53 C54 123.5(8)
N9 C53 H53 118.2
C54 C53 H53 118.2
C55 C54 C53 118.5(8)
C55 C54 H54 120.8
C53 C54 H54 120.8
C56 C55 C54 118.5(7)
C56 C55 H55 120.8
C54 C55 H55 120.8
C57 C56 C55 119.2(7)
C57 C56 H56 120.4
C55 C56 H56 120.4
N9 C57 C56 123.1(7)
N9 C57 H57 118.4
C56 C57 H57 118.4
O7 C58 C59 119.4(6)
O7 C58 C63 122.8(6)
C59 C58 C63 117.8(6)
C60 C59 C58 121.4(7)
C60 C59 H59 119.3
C58 C59 H59 119.3
C59 C60 C61 120.3(7)
C59 C60 H60 119.8
C61 C60 H60 119.8
C60 C61 C62 120.2(7)
C60 C61 H61 119.9
C62 C61 H61 119.9
C61 C62 C63 120.2(7)
C61 C62 H62 119.9
C63 C62 H62 119.9
C62 C63 C58 120.0(7)
C62 C63 C64 116.4(7)
C58 C63 C64 123.6(6)
N11 C64 C63 127.6(6)
N11 C64 H64 116.2
C63 C64 H64 116.2
N11 C65 C66 111.6(6)
N11 C65 H65A 109.3
C66 C65 H65A 109.3
N11 C65 H65B 109.3
C66 C65 H65B 109.3
H65A C65 H65B 108.0
N12 C66 C65 113.7(5)
N12 C66 H66A 108.8
C65 C66 H66A 108.8
N12 C66 H66B 108.8
C65 C66 H66B 108.8
H66A C66 H66B 107.7
N12 C67 C68 109.9(5)
N12 C67 H67A 109.7
C68 C67 H67A 109.7
N12 C67 H67B 109.7
C68 C67 H67B 109.7
H67A C67 H67B 108.2
N13 C68 C67 109.4(5)
N13 C68 H68A 109.8
C67 C68 H68A 109.8
N13 C68 H68B 109.8
C67 C68 H68B 109.8
H68A C68 H68B 108.2
N13 C69 C70 126.0(6)
N13 C69 H69 117.0
C70 C69 H69 117.0
C71 C70 C75 119.9(6)
C71 C70 C69 116.6(6)
C75 C70 C69 123.5(6)
C72 C71 C70 121.8(6)
C72 C71 H71 119.1
C70 C71 H71 119.1
C71 C72 C73 118.4(6)
C71 C72 H72 120.8
C73 C72 H72 120.8
C72 C73 C74 120.7(7)
C72 C73 H73 119.6
C74 C73 H73 119.6
C73 C74 C75 121.7(6)
C73 C74 H74 119.1
C75 C74 H74 119.1
O8 C75 C74 121.3(6)
O8 C75 C70 121.4(6)
C74 C75 C70 117.3(6)
N12 C76 C77 113.7(6)
N12 C76 H76A 108.8
C77 C76 H76A 108.8
N12 C76 H76B 108.8
C77 C76 H76B 108.8
H76A C76 H76B 107.7
N14 C77 C76 109.9(6)
N14 C77 H77A 109.7
C76 C77 H77A 109.7
N14 C77 H77B 109.7
C76 C77 H77B 109.7
H77A C77 H77B 108.2
N14 C78 C79 127.4(6)
N14 C78 H78 116.3
C79 C78 H78 116.3
C80 C79 C84 119.1(6)
C80 C79 C78 117.4(6)
C84 C79 C78 123.5(6)
C81 C80 C79 121.9(7)
C81 C80 H80 119.1
C79 C80 H80 119.1
C80 C81 C82 119.6(7)
C80 C81 H81 120.2
C82 C81 H81 120.2
C83 C82 C81 120.1(7)
C83 C82 H82 120.0
C81 C82 H82 120.0
C82 C83 C84 121.5(6)
C82 C83 H83 119.3
C84 C83 H83 119.3
O10 C84 C83 118.7(6)
O10 C84 C79 123.4(6)
C83 C84 C79 117.9(6)
N17 C85 C86 123.3(7)
N17 C85 H85 118.4
C86 C85 H85 118.4
C87 C86 C85 119.4(8)
C87 C86 H86 120.3
C85 C86 H86 120.3
C86 C87 C88 118.7(8)
C86 C87 H87 120.6
C88 C87 H87 120.6
C89 C88 C87 119.0(8)
C89 C88 H88 120.5
C87 C88 H88 120.5
N17 C89 C88 123.1(7)
N17 C89 H89 118.4
C88 C89 H89 118.4
N16 C90 C91 123.7(7)
N16 C90 H90 118.1
C91 C90 H90 118.1
C92 C91 C90 117.4(7)
C92 C91 H91 121.3
C90 C91 H91 121.3
C93 C92 C91 119.0(7)
C93 C92 H92 120.5
C91 C92 H92 120.5
C92 C93 C94 119.9(7)
C92 C93 H93 120.0
C94 C93 H93 120.0
N16 C94 C93 121.9(7)
N16 C94 H94 119.0
C93 C94 H94 119.0
N15 C95 C96 122.5(6)
N15 C95 H95 118.7
C96 C95 H95 118.7
C97 C96 C95 118.9(6)
C97 C96 H96 120.6
C95 C96 H96 120.6
C96 C97 C98 118.4(7)
C96 C97 H97 120.8
C98 C97 H97 120.8
C99 C98 C97 119.2(7)
C99 C98 H98 120.4
C97 C98 H98 120.4
N15 C99 C98 123.0(7)
N15 C99 H99 118.5
C98 C99 H99 118.5

loop_
_geom_bond_atom_site_label_1
_geom_bond_atom_site_label_2
_geom_bond_distance
U1 O2 1.920(4)
U1 O5 1.935(4)
U1 O4 2.259(4)
U1 O3 2.260(4)
U1 N7 2.548(5)
U1 N5 2.578(6)
U1 N6 2.729(6)
U2 O9 1.927(5)
U2 O6 1.927(4)
U2 O7 2.249(4)
U2 O8 2.254(4)
U2 N11 2.562(6)
U2 N13 2.586(5)
U2 N12 2.735(6)
Fe1 O1 2.016(4)
Fe1 O2 2.067(4)
Fe1 N4 2.157(6)
Fe1 N1 2.210(6)
Fe1 N2 2.258(6)
Fe1 N3 2.272(5)
Fe2 O5 1.984(4)
Fe2 O6 1.992(5)
Fe2 N9 2.118(6)
Fe2 N8 2.208(6)
Fe2 N10 2.248(6)
Fe3 O10 2.012(4)
Fe3 O9 2.055(5)
Fe3 N14 2.160(5)
Fe3 N16 2.226(5)
Fe3 N15 2.251(5)
Fe3 N17 2.252(6)
O1 C1 1.302(8)
O3 C27 1.312(8)
O4 C18 1.284(8)
O7 C58 1.315(8)
O8 C75 1.312(8)
O10 C84 1.309(8)
N1 C38 1.335(10)
N1 C42 1.354(11)
N2 C28 1.322(9)
N2 C32 1.341(9)
N3 C33 1.327(9)
N3 C37 1.332(9)
N4 C7 1.275(9)
N4 C8 1.472(8)
N5 C12 1.288(10)
N5 C11 1.505(10)
N6 C19 1.474(9)
N6 C9 1.475(8)
N6 C10 1.507(9)
N7 C21 1.284(9)
N7 C20 1.470(8)
N8 C43 1.327(10)
N8 C47 1.335(11)
N9 C53 1.334(9)
N9 C57 1.343(10)
N10 C48 1.328(10)
N10 C52 1.356(10)
N11 C64 1.303(9)
N11 C65 1.458(9)
N12 C67 1.487(9)
N12 C66 1.489(8)
N12 C76 1.493(8)
N13 C69 1.286(9)
N13 C68 1.458(8)
N14 C78 1.281(9)
N14 C77 1.471(8)
N15 C99 1.337(9)
N15 C95 1.349(9)
N16 C90 1.327(9)
N16 C94 1.348(9)
N17 C85 1.344(9)
N17 C89 1.352(10)
C1 C6 1.423(11)
C1 C2 1.432(9)
C2 C3 1.389(11)
C2 H2 0.9500
C3 C4 1.361(14)
C3 H3 0.9500
C4 C5 1.377(12)
C4 H4 0.9500
C5 C6 1.394(10)
C5 H5 0.9500
C6 C7 1.449(10)
C7 H7 0.9500
C8 C9 1.532(9)
C8 H8A 0.9900
C8 H8B 0.9900
C9 H9A 0.9900
C9 H9B 0.9900
C10 C11 1.425(12)
C10 H10A 0.9900
C10 H10B 0.9900
C11 H11A 0.9900
C11 H11B 0.9900
C12 C13 1.423(12)
C12 H12 0.9500
C13 C18 1.412(11)
C13 C14 1.427(10)
C14 C15 1.361(14)
C14 H14 0.9500
C15 C16 1.378(15)
C15 H15 0.9500
C16 C17 1.383(12)
C16 H16 0.9500
C17 C18 1.438(11)
C17 H17 0.9500
C19 C20 1.506(10)
C19 H19A 0.9900
C19 H19B 0.9900
C20 H20A 0.9900
C20 H20B 0.9900
C21 C22 1.441(10)
C21 H21 0.9500
C22 C27 1.406(10)
C22 C23 1.420(10)
C23 C24 1.365(12)
C23 H23 0.9500
C24 C25 1.427(13)
C24 H24 0.9500
C25 C26 1.373(11)
C25 H25 0.9500
C26 C27 1.427(10)
C26 H26 0.9500
C28 C29 1.386(12)
C28 H28 0.9500
C29 C30 1.360(13)
C29 H29 0.9500
C30 C31 1.361(11)
C30 H30 0.9500
C31 C32 1.382(10)
C31 H31 0.9500
C32 H32 0.9500
C33 C34 1.387(10)
C33 H33 0.9500
C34 C35 1.383(12)
C34 H34 0.9500
C35 C36 1.387(12)
C35 H35 0.9500
C36 C37 1.394(10)
C36 H36 0.9500
C37 H37 0.9500
C38 C39 1.390(11)
C38 H38 0.9500
C39 C40 1.354(14)
C39 H39 0.9500
C40 C41 1.359(15)
C40 H40 0.9500
C41 C42 1.382(13)
C41 H41 0.9500
C42 H42 0.9500
C43 C44 1.401(11)
C43 H43 0.9500
C44 C45 1.361(16)
C44 H44 0.9500
C45 C46 1.368(17)
C45 H45 0.9500
C46 C47 1.385(12)
C46 H46 0.9500
C47 H47 0.9500
C48 C49 1.371(10)
C48 H48 0.9500
C49 C50 1.387(12)
C49 H49 0.9500
C50 C51 1.345(12)
C50 H50 0.9500
C51 C52 1.405(10)
C51 H51 0.9500
C52 H52 0.9500
C53 C54 1.383(12)
C53 H53 0.9500
C54 C55 1.383(12)
C54 H54 0.9500
C55 C56 1.382(11)
C55 H55 0.9500
C56 C57 1.371(11)
C56 H56 0.9500
C57 H57 0.9500
C58 C59 1.410(10)
C58 C63 1.413(9)
C59 C60 1.374(10)
C59 H59 0.9500
C60 C61 1.380(12)
C60 H60 0.9500
C61 C62 1.387(12)
C61 H61 0.9500
C62 C63 1.400(10)
C62 H62 0.9500
C63 C64 1.452(10)
C64 H64 0.9500
C65 C66 1.496(10)
C65 H65A 0.9900
C65 H65B 0.9900
C66 H66A 0.9900
C66 H66B 0.9900
C67 C68 1.503(9)
C67 H67A 0.9900
C67 H67B 0.9900
C68 H68A 0.9900
C68 H68B 0.9900
C69 C70 1.442(9)
C69 H69 0.9500
C70 C71 1.405(9)
C70 C75 1.429(9)
C71 C72 1.386(11)
C71 H71 0.9500
C72 C73 1.398(11)
C72 H72 0.9500
C73 C74 1.398(9)
C73 H73 0.9500
C74 C75 1.400(10)
C74 H74 0.9500
C76 C77 1.519(9)
C76 H76A 0.9900
C76 H76B 0.9900
C77 H77A 0.9900
C77 H77B 0.9900
C78 C79 1.448(9)
C78 H78 0.9500
C79 C80 1.400(9)
C79 C84 1.417(9)
C80 C81 1.368(11)
C80 H80 0.9500
C81 C82 1.395(11)
C81 H81 0.9500
C82 C83 1.376(10)
C82 H82 0.9500
C83 C84 1.413(9)
C83 H83 0.9500
C85 C86 1.376(11)
C85 H85 0.9500
C86 C87 1.352(13)
C86 H86 0.9500
C87 C88 1.391(12)
C87 H87 0.9500
C88 C89 1.364(11)
C88 H88 0.9500
C89 H89 0.9500
C90 C91 1.411(10)
C90 H90 0.9500
C91 C92 1.385(10)
C91 H91 0.9500
C92 C93 1.378(11)
C92 H92 0.9500
C93 C94 1.387(10)
C93 H93 0.9500
C94 H94 0.9500
C95 C96 1.392(10)
C95 H95 0.9500
C96 C97 1.383(11)
C96 H96 0.9500
C97 C98 1.398(11)
C97 H97 0.9500
C98 C99 1.374(10)
C98 H98 0.9500
C99 H99 0.9500

loop_
_geom_torsion_atom_site_label_1
_geom_torsion_atom_site_label_2
_geom_torsion_atom_site_label_3
_geom_torsion_atom_site_label_4
_geom_torsion
Fe1 O1 C1 C6 5.4(10)
Fe1 O1 C1 C2 -176.8(4)
O1 C1 C2 C3 -179.6(6)
C6 C1 C2 C3 -1.6(10)
C1 C2 C3 C4 3.6(11)
C2 C3 C4 C5 -4.5(12)
C3 C4 C5 C6 3.4(12)
C4 C5 C6 C1 -1.5(11)
C4 C5 C6 C7 -178.5(7)
O1 C1 C6 C5 178.4(7)
C2 C1 C6 C5 0.6(10)
O1 C1 C6 C7 -4.8(11)
C2 C1 C6 C7 177.4(6)
C8 N4 C7 C6 -178.0(6)
Fe1 N4 C7 C6 9.3(10)
C5 C6 C7 N4 173.8(7)
C1 C6 C7 N4 -3.1(11)
C7 N4 C8 C9 113.3(6)
Fe1 N4 C8 C9 -73.3(6)
C19 N6 C9 C8 179.0(5)
C10 N6 C9 C8 60.2(8)
U1 N6 C9 C8 -66.2(6)
N4 C8 C9 N6 138.6(6)
C19 N6 C10 C11 99.7(8)
C9 N6 C10 C11 -140.3(8)
U1 N6 C10 C11 -14.1(10)
N6 C10 C11 N5 50.9(11)
C12 N5 C11 C10 127.1(8)
U1 N5 C11 C10 -63.8(8)
C11 N5 C12 C13 167.3(7)
U1 N5 C12 C13 1.0(12)
N5 C12 C13 C18 -8.3(12)
N5 C12 C13 C14 176.9(8)
C18 C13 C14 C15 2.0(13)
C12 C13 C14 C15 176.9(8)
C13 C14 C15 C16 0.4(15)
C14 C15 C16 C17 -1.8(17)
C15 C16 C17 C18 0.8(16)
U1 O4 C18 C13 11.3(12)
U1 O4 C18 C17 -167.4(6)
C12 C13 C18 O4 3.9(11)
C14 C13 C18 O4 178.4(7)
C12 C13 C18 C17 -177.4(7)
C14 C13 C18 C17 -2.9(11)
C16 C17 C18 O4 -179.7(8)
C16 C17 C18 C13 1.6(13)
C9 N6 C19 C20 65.0(7)
C10 N6 C19 C20 -175.9(6)
U1 N6 C19 C20 -55.6(5)
C21 N7 C20 C19 156.7(5)
U1 N7 C20 C19 -22.0(7)
N6 C19 C20 N7 55.9(7)
C20 N7 C21 C22 175.9(6)
U1 N7 C21 C22 -5.7(10)
N7 C21 C22 C27 -1.1(11)
N7 C21 C22 C23 -179.1(7)
C27 C22 C23 C24 1.6(12)
C21 C22 C23 C24 179.7(7)
C22 C23 C24 C25 -1.9(13)
C23 C24 C25 C26 1.3(12)
C24 C25 C26 C27 -0.4(12)
U1 O3 C27 C22 1.0(11)
U1 O3 C27 C26 -176.3(5)
C23 C22 C27 O3 -178.0(6)
C21 C22 C27 O3 4.1(10)
C23 C22 C27 C26 -0.7(10)
C21 C22 C27 C26 -178.7(6)
C25 C26 C27 O3 177.6(7)
C25 C26 C27 C22 0.2(11)
C32 N2 C28 C29 1.8(13)
Fe1 N2 C28 C29 179.9(8)
N2 C28 C29 C30 -1.8(16)
C28 C29 C30 C31 0.0(15)
C29 C30 C31 C32 1.6(14)
C28 N2 C32 C31 0.0(12)
Fe1 N2 C32 C31 -178.1(7)
C30 C31 C32 N2 -1.7(14)
C37 N3 C33 C34 0.3(10)
Fe1 N3 C33 C34 -177.8(5)
N3 C33 C34 C35 -0.5(10)
C33 C34 C35 C36 -0.9(11)
C34 C35 C36 C37 2.6(11)
C33 N3 C37 C36 1.5(10)
Fe1 N3 C37 C36 179.6(5)
C35 C36 C37 N3 -2.9(11)
C42 N1 C38 C39 -5.0(12)
Fe1 N1 C38 C39 -176.0(7)
N1 C38 C39 C40 5.7(15)
C38 C39 C40 C41 -3.2(16)
C39 C40 C41 C42 0.6(18)
C38 N1 C42 C41 2.2(14)
Fe1 N1 C42 C41 173.4(9)
C40 C41 C42 N1 -0.1(18)
C47 N8 C43 C44 -2.0(12)
Fe2 N8 C43 C44 -176.2(6)
N8 C43 C44 C45 0.9(13)
C43 C44 C45 C46 1.3(16)
C44 C45 C46 C47 -2(2)
C43 N8 C47 C46 0.9(16)
Fe2 N8 C47 C46 174.9(10)
C45 C46 C47 N8 1(2)
C52 N10 C48 C49 -1.3(10)
Fe2 N10 C48 C49 168.9(6)
N10 C48 C49 C50 -1.1(11)
C48 C49 C50 C51 2.7(11)
C49 C50 C51 C52 -2.0(11)
C48 N10 C52 C51 2.0(10)
Fe2 N10 C52 C51 -167.9(5)
C50 C51 C52 N10 -0.4(11)
C57 N9 C53 C54 -2.4(12)
Fe2 N9 C53 C54 173.1(7)
N9 C53 C54 C55 0.7(14)
C53 C54 C55 C56 0.4(14)
C54 C55 C56 C57 0.1(13)
C53 N9 C57 C56 3.0(11)
Fe2 N9 C57 C56 -172.4(6)
C55 C56 C57 N9 -1.9(13)
U2 O7 C58 C59 -149.1(5)
U2 O7 C58 C63 31.7(9)
O7 C58 C59 C60 179.2(6)
C63 C58 C59 C60 -1.6(10)
C58 C59 C60 C61 1.9(11)
C59 C60 C61 C62 -1.2(12)
C60 C61 C62 C63 0.4(12)
C61 C62 C63 C58 -0.2(11)
C61 C62 C63 C64 179.1(7)
O7 C58 C63 C62 180.0(6)
C59 C58 C63 C62 0.8(10)
O7 C58 C63 C64 0.7(10)
C59 C58 C63 C64 -178.4(6)
C65 N11 C64 C63 176.1(6)
U2 N11 C64 C63 -15.2(10)
C62 C63 C64 N11 175.9(7)
C58 C63 C64 N11 -4.9(11)
C64 N11 C65 C66 146.3(6)
U2 N11 C65 C66 -23.3(7)
C67 N12 C66 C65 -175.6(5)
C76 N12 C66 C65 64.4(7)
U2 N12 C66 C65 -54.1(6)
N11 C65 C66 N12 54.9(8)
C66 N12 C67 C68 90.8(6)
C76 N12 C67 C68 -150.0(5)
U2 N12 C67 C68 -24.7(6)
C69 N13 C68 C67 122.4(7)
U2 N13 C68 C67 -63.5(6)
N12 C67 C68 N13 58.3(7)
C68 N13 C69 C70 175.8(6)
U2 N13 C69 C70 3.3(10)
N13 C69 C70 C71 172.5(7)
N13 C69 C70 C75 -11.1(11)
C75 C70 C71 C72 0.1(10)
C69 C70 C71 C72 176.6(7)
C70 C71 C72 C73 -3.7(11)
C71 C72 C73 C74 3.3(11)
C72 C73 C74 C75 0.8(10)
U2 O8 C75 C74 -171.1(5)
U2 O8 C75 C70 10.6(11)
C73 C74 C75 O8 177.3(6)
C73 C74 C75 C70 -4.3(9)
C71 C70 C75 O8 -177.8(6)
C69 C70 C75 O8 6.0(10)
C71 C70 C75 C74 3.9(9)
C69 C70 C75 C74 -172.4(6)
C67 N12 C76 C77 55.9(7)
C66 N12 C76 C77 175.1(6)
U2 N12 C76 C77 -70.8(6)
C78 N14 C77 C76 113.0(7)
Fe3 N14 C77 C76 -77.3(6)
N12 C76 C77 N14 141.1(6)
C77 N14 C78 C79 177.8(6)
Fe3 N14 C78 C79 9.3(10)
N14 C78 C79 C80 176.8(7)
N14 C78 C79 C84 -5.1(11)
C84 C79 C80 C81 1.2(12)
C78 C79 C80 C81 179.3(7)
C79 C80 C81 C82 -1.1(13)
C80 C81 C82 C83 0.5(13)
C81 C82 C83 C84 0.0(12)
Fe3 O10 C84 C83 177.6(5)
Fe3 O10 C84 C79 -1.8(10)
C82 C83 C84 O10 -179.3(7)
C82 C83 C84 C79 0.1(10)
C80 C79 C84 O10 178.7(7)
C78 C79 C84 O10 0.7(10)
C80 C79 C84 C83 -0.6(10)
C78 C79 C84 C83 -178.7(6)
C89 N17 C85 C86 0.4(11)
Fe3 N17 C85 C86 -174.9(7)
N17 C85 C86 C87 -1.1(14)
C85 C86 C87 C88 0.1(14)
C86 C87 C88 C89 1.6(13)
C85 N17 C89 C88 1.4(11)
Fe3 N17 C89 C88 176.4(6)
C87 C88 C89 N17 -2.4(12)
C94 N16 C90 C91 2.6(10)
Fe3 N16 C90 C91 -174.3(5)
N16 C90 C91 C92 -3.6(11)
C90 C91 C92 C93 2.8(11)
C91 C92 C93 C94 -1.3(12)
C90 N16 C94 C93 -0.9(10)
Fe3 N16 C94 C93 176.0(6)
C92 C93 C94 N16 0.3(12)
C99 N15 C95 C96 -2.0(9)
Fe3 N15 C95 C96 161.9(5)
N15 C95 C96 C97 0.9(10)
C95 C96 C97 C98 0.6(10)
C96 C97 C98 C99 -1.0(11)
C95 N15 C99 C98 1.6(10)
Fe3 N15 C99 C98 -161.7(5)
C97 C98 C99 N15 -0.1(11)
